data_7157881
loop_
_publ_author_name
'Welsh, Erin N.'
'Robertson, Katherine N.'
'Speed, Alexander W. H.'

_publ_section_title
;
 Short syntheses of 1-substituted dibenzothiophene derivatives.
;
_journal_issue 9
_journal_name_full 'Organic &amp; biomolecular chemistry'
_journal_page_first 2000
_journal_page_last 2007
_journal_paper_doi 10.1039/d0ob01839b
_journal_volume 19
_journal_year 2021
_chemical_formula_moiety 'C15 H12 O S'
_chemical_formula_sum 'C15 H12 O S'
_chemical_formula_weight 240.31
_space_group_crystal_system monoclinic
_space_group_IT_number 14
_space_group_name_Hall '-P 2ybc'
_space_group_name_H-M_alt 'P 1 21/c 1'
_atom_sites_solution_hydrogens geom
_atom_sites_solution_primary 'Intrinsic Phasing'
_audit_creation_method SHELXL-2018/1
_audit_update_record
;
2021-01-31 deposited with the CCDC.	2021-02-09 downloaded from the CCDC.
;
_cell_angle_alpha 90
_cell_angle_beta 97.314(5)
_cell_angle_gamma 90
_cell_formula_units_Z 4
_cell_length_a 6.0539(8)
_cell_length_b 21.767(3)
_cell_length_c 8.6784(12)
_cell_measurement_reflns_used 9674
_cell_measurement_temperature 125(2)
_cell_measurement_theta_max 39.2018
_cell_measurement_theta_min 2.5445
_cell_volume 1134.3(3)
_computing_cell_refinement 'SAINT V8.40B (Bruker Nano, Inc., 2019)'
_computing_data_collection 'Bruker Instrument Service vV6.2.14 Patch 4'
_computing_data_reduction 'SAINT V8.40B (Bruker Nano, Inc., 2019)'
_computing_structure_refinement 'SHELXL-2018/1 (Sheldrick, 2018)'
_computing_structure_solution 'SHELXT-2014 (Sheldrick, 2015)'
_diffrn_ambient_temperature 125(2)
_diffrn_detector '100 \\times 140 mm^2^ CMOS sensor'
_diffrn_detector_area_resol_mean 7.3910
_diffrn_detector_type 'Bruker PHOTON III'
_diffrn_measured_fraction_theta_full 0.998
_diffrn_measured_fraction_theta_max 0.999
_diffrn_measurement_device '\k--geometry diffractometer'
_diffrn_measurement_device_type 'Bruker D8 VENTURE'
_diffrn_radiation_monochromator 'multilayer mirror'
_diffrn_radiation_type MoK\a
_diffrn_radiation_wavelength 0.71073
_diffrn_reflns_av_R_equivalents 0.0627
_diffrn_reflns_av_unetI/netI 0.0272
_diffrn_reflns_Laue_measured_fraction_full 0.998
_diffrn_reflns_Laue_measured_fraction_max 0.999
_diffrn_reflns_limit_h_max 10
_diffrn_reflns_limit_h_min -10
_diffrn_reflns_limit_k_max 36
_diffrn_reflns_limit_k_min -36
_diffrn_reflns_limit_l_max 14
_diffrn_reflns_limit_l_min -14
_diffrn_reflns_number 85596
_diffrn_reflns_point_group_measured_fraction_full 0.998
_diffrn_reflns_point_group_measured_fraction_max 0.999
_diffrn_reflns_theta_full 25.242
_diffrn_reflns_theta_max 36.318
_diffrn_reflns_theta_min 2.544
_diffrn_source_type 'Incoatec I\mS 3.0'
_exptl_absorpt_coefficient_mu 0.263
_exptl_absorpt_correction_T_max 0.7479
_exptl_absorpt_correction_T_min 0.6551
_exptl_absorpt_correction_type multi-scan
_exptl_absorpt_process_details
;
SADABS-2016/2 - Bruker AXS area detector scaling and absorption correction
;
_exptl_crystal_colour 'pale yellow'
_exptl_crystal_density_diffrn 1.407
_exptl_crystal_description 'diamond shaped plate'
_exptl_crystal_F_000 504
_exptl_crystal_size_max 0.278
_exptl_crystal_size_mid 0.245
_exptl_crystal_size_min 0.050
_refine_diff_density_max 0.435
_refine_diff_density_min -0.491
_refine_diff_density_rms 0.062
_refine_ls_extinction_method none
_refine_ls_goodness_of_fit_ref 1.068
_refine_ls_hydrogen_treatment constr
_refine_ls_matrix_type full
_refine_ls_number_parameters 156
_refine_ls_number_reflns 5501
_refine_ls_number_restraints 0
_refine_ls_restrained_S_all 1.068
_refine_ls_R_factor_all 0.0648
_refine_ls_R_factor_gt 0.0479
_refine_ls_shift/su_max 0.000
_refine_ls_shift/su_mean 0.000
_refine_ls_structure_factor_coef Fsqd
_refine_ls_weighting_details 'w=1/[\s^2^(Fo^2^)+(0.0408P)^2^+0.5905P] where P=(Fo^2^+2Fc^2^)/3'
_refine_ls_weighting_scheme calc
_refine_ls_wR_factor_gt 0.1068
_refine_ls_wR_factor_ref 0.1146
_reflns_Friedel_coverage 0.000
_reflns_number_gt 4412
_reflns_number_total 5501
_reflns_threshold_expression 'I > 2\s(I)'
_cod_data_source_file d0ob01839b2.cif
_cod_data_source_block compound3k_AS030B
_cod_depositor_comments 'Adding full bibliography for 7157879--7157883.cif.'
_cod_original_cell_volume 1134.3(4)
_cod_original_sg_symbol_H-M 'P 21/c'
_cod_database_code 7157881
_shelx_shelxl_version_number 2018/1
_shelx_space_group_comment
;
The symmetry employed for this shelxl refinement is uniquely defined
by the following loop, which should always be used as a source of
symmetry information in preference to the above space-group names.
They are only intended as comments.
;
_shelx_estimated_absorpt_t_min 0.931
_shelx_estimated_absorpt_t_max 0.987
_diffrn_source_source 'microfocus sealed tube'

loop_
_space_group_symop_operation_xyz
'x, y, z'
'-x, y+1/2, -z+1/2'
'-x, -y, -z'
'x, -y-1/2, z-1/2'

loop_
_atom_site_label
_atom_site_type_symbol
_atom_site_fract_x
_atom_site_fract_y
_atom_site_fract_z
_atom_site_U_iso_or_equiv
_atom_site_adp_type
_atom_site_occupancy
_atom_site_site_symmetry_order
_atom_site_calc_flag
_atom_site_refinement_flags_posn
_atom_site_refinement_flags_adp
_atom_site_refinement_flags_occupancy
_atom_site_disorder_assembly
_atom_site_disorder_group
S1 S -0.06193(4) 0.28185(2) 0.74189(3) 0.02132(7) Uani 1 1 d . . . . .
O1 O 0.69302(15) 0.39270(4) 0.38965(11) 0.02758(18) Uani 1 1 d . . . . .
C1 C 0.09294(18) 0.34147(5) 0.67652(12) 0.01950(18) Uani 1 1 d . . . . .
C2 C 0.0457(2) 0.40347(6) 0.69540(14) 0.0244(2) Uani 1 1 d . . . . .
H2 H -0.074595 0.415646 0.748965 0.029 Uiso 1 1 calc R U . . .
C3 C 0.1768(2) 0.44685(6) 0.63486(15) 0.0273(2) Uani 1 1 d . . . . .
H3 H 0.149116 0.489375 0.647902 0.033 Uiso 1 1 calc R U . . .
C4 C 0.3496(2) 0.42796(6) 0.55460(14) 0.0263(2) Uani 1 1 d . . . . .
H4 H 0.437953 0.458279 0.512755 0.032 Uiso 1 1 calc R U . . .
C5 C 0.39789(19) 0.36627(5) 0.53341(13) 0.02032(19) Uani 1 1 d . . . . .
C6 C 0.27042(17) 0.32076(5) 0.59782(12) 0.01735(17) Uani 1 1 d . . . . .
C7 C 0.28233(16) 0.25397(5) 0.59718(12) 0.01682(17) Uani 1 1 d . . . . .
C8 C 0.43243(17) 0.21346(5) 0.53850(12) 0.01822(17) Uani 1 1 d . . . . .
H8 H 0.553012 0.229809 0.491406 0.022 Uiso 1 1 calc R U . . .
C9 C 0.40857(17) 0.15029(5) 0.54778(12) 0.01893(18) Uani 1 1 d . . . . .
C10 C 0.23174(18) 0.12543(5) 0.62019(13) 0.01989(18) Uani 1 1 d . . . . .
C11 C 0.08521(18) 0.16434(5) 0.68264(13) 0.02074(19) Uani 1 1 d . . . . .
H11 H -0.031722 0.147945 0.733463 0.025 Uiso 1 1 calc R U . . .
C12 C 0.11068(17) 0.22764(5) 0.67031(12) 0.01819(17) Uani 1 1 d . . . . .
C13 C 0.57098(19) 0.35337(6) 0.43091(13) 0.0226(2) Uani 1 1 d . . . . .
H13 H 0.586970 0.312439 0.395994 0.027 Uiso 1 1 calc R U . . .
C14 C 0.5722(2) 0.10863(6) 0.48311(15) 0.0247(2) Uani 1 1 d . . . . .
H14A H 0.687844 0.133393 0.443457 0.037 Uiso 1 1 calc R U . . .
H14B H 0.494497 0.084027 0.398401 0.037 Uiso 1 1 calc R U . . .
H14C H 0.640967 0.081300 0.565316 0.037 Uiso 1 1 calc R U . . .
C15 C 0.2059(2) 0.05685(6) 0.63282(16) 0.0278(2) Uani 1 1 d . . . . .
H15A H 0.074224 0.047646 0.683742 0.042 Uiso 1 1 calc R U . . .
H15B H 0.338485 0.039619 0.694269 0.042 Uiso 1 1 calc R U . . .
H15C H 0.188135 0.038664 0.528675 0.042 Uiso 1 1 calc R U . . .

loop_
_atom_site_aniso_label
_atom_site_aniso_U_11
_atom_site_aniso_U_22
_atom_site_aniso_U_33
_atom_site_aniso_U_23
_atom_site_aniso_U_13
_atom_site_aniso_U_12
S1 0.01767(11) 0.02535(13) 0.02219(12) -0.00149(10) 0.00737(9) -0.00157(9)
O1 0.0268(4) 0.0288(4) 0.0286(4) 0.0014(3) 0.0093(3) -0.0079(3)
C1 0.0184(4) 0.0222(4) 0.0181(4) -0.0008(3) 0.0029(3) -0.0009(3)
C2 0.0252(5) 0.0248(5) 0.0236(5) -0.0027(4) 0.0048(4) 0.0027(4)
C3 0.0348(6) 0.0200(5) 0.0279(6) -0.0022(4) 0.0067(5) 0.0015(4)
C4 0.0343(6) 0.0197(5) 0.0262(5) -0.0007(4) 0.0084(5) -0.0039(4)
C5 0.0229(4) 0.0201(4) 0.0185(4) -0.0009(3) 0.0047(4) -0.0042(3)
C6 0.0179(4) 0.0190(4) 0.0152(4) -0.0008(3) 0.0024(3) -0.0021(3)
C7 0.0160(4) 0.0194(4) 0.0152(4) -0.0008(3) 0.0027(3) -0.0036(3)
C8 0.0174(4) 0.0201(4) 0.0179(4) -0.0006(3) 0.0050(3) -0.0031(3)
C9 0.0189(4) 0.0198(4) 0.0184(4) -0.0018(3) 0.0035(3) -0.0027(3)
C10 0.0208(4) 0.0193(4) 0.0197(4) 0.0001(3) 0.0034(3) -0.0047(3)
C11 0.0201(4) 0.0226(5) 0.0203(4) 0.0010(4) 0.0055(4) -0.0054(4)
C12 0.0167(4) 0.0214(4) 0.0169(4) -0.0010(3) 0.0040(3) -0.0030(3)
C13 0.0257(5) 0.0231(5) 0.0201(5) 0.0012(4) 0.0070(4) -0.0033(4)
C14 0.0242(5) 0.0227(5) 0.0280(5) -0.0048(4) 0.0067(4) -0.0003(4)
C15 0.0328(6) 0.0200(5) 0.0313(6) 0.0009(4) 0.0074(5) -0.0067(4)

loop_
_atom_type_symbol
_atom_type_description
_atom_type_scat_dispersion_real
_atom_type_scat_dispersion_imag
_atom_type_scat_source
C C 0.0033 0.0016 'International Tables Vol C Tables 4.2.6.8 and 6.1.1.4'
H H 0.0000 0.0000 'International Tables Vol C Tables 4.2.6.8 and 6.1.1.4'
O O 0.0106 0.0060 'International Tables Vol C Tables 4.2.6.8 and 6.1.1.4'
S S 0.1246 0.1234 'International Tables Vol C Tables 4.2.6.8 and 6.1.1.4'

loop_
_geom_angle_atom_site_label_1
_geom_angle_atom_site_label_2
_geom_angle_atom_site_label_3
_geom_angle
_geom_angle_site_symmetry_1
_geom_angle_site_symmetry_3
_geom_angle_publ_flag
C1 S1 C12 90.94(5) . . ?
C2 C1 C6 122.96(10) . . ?
C2 C1 S1 123.87(8) . . ?
C6 C1 S1 113.15(8) . . ?
C3 C2 C1 118.76(11) . . ?
C3 C2 H2 120.6 . . ?
C1 C2 H2 120.6 . . ?
C2 C3 C4 119.63(11) . . ?
C2 C3 H3 120.2 . . ?
C4 C3 H3 120.2 . . ?
C3 C4 C5 122.36(11) . . ?
C3 C4 H4 118.8 . . ?
C5 C4 H4 118.8 . . ?
C4 C5 C6 119.32(10) . . ?
C4 C5 C13 115.95(10) . . ?
C6 C5 C13 124.51(10) . . ?
C5 C6 C1 116.92(10) . . ?
C5 C6 C7 131.95(9) . . ?
C1 C6 C7 111.12(9) . . ?
C12 C7 C8 117.14(9) . . ?
C12 C7 C6 111.43(9) . . ?
C8 C7 C6 131.43(9) . . ?
C9 C8 C7 121.58(9) . . ?
C9 C8 H8 119.2 . . ?
C7 C8 H8 119.2 . . ?
C8 C9 C10 119.68(10) . . ?
C8 C9 C14 119.88(9) . . ?
C10 C9 C14 120.43(10) . . ?
C11 C10 C9 119.85(10) . . ?
C11 C10 C15 119.97(10) . . ?
C9 C10 C15 120.16(10) . . ?
C10 C11 C12 119.49(9) . . ?
C10 C11 H11 120.3 . . ?
C12 C11 H11 120.3 . . ?
C11 C12 C7 122.23(10) . . ?
C11 C12 S1 124.45(8) . . ?
C7 C12 S1 113.33(8) . . ?
O1 C13 C5 123.07(11) . . ?
O1 C13 H13 118.5 . . ?
C5 C13 H13 118.5 . . ?
C9 C14 H14A 109.5 . . ?
C9 C14 H14B 109.5 . . ?
H14A C14 H14B 109.5 . . ?
C9 C14 H14C 109.5 . . ?
H14A C14 H14C 109.5 . . ?
H14B C14 H14C 109.5 . . ?
C10 C15 H15A 109.5 . . ?
C10 C15 H15B 109.5 . . ?
H15A C15 H15B 109.5 . . ?
C10 C15 H15C 109.5 . . ?
H15A C15 H15C 109.5 . . ?
H15B C15 H15C 109.5 . . ?

loop_
_geom_bond_atom_site_label_1
_geom_bond_atom_site_label_2
_geom_bond_distance
_geom_bond_site_symmetry_2
_geom_bond_publ_flag
S1 C1 1.7379(11) . ?
S1 C12 1.7423(11) . ?
O1 C13 1.2141(13) . ?
C1 C2 1.3936(16) . ?
C1 C6 1.4181(14) . ?
C2 C3 1.3797(18) . ?
C2 H2 0.9500 . ?
C3 C4 1.3911(18) . ?
C3 H3 0.9500 . ?
C4 C5 1.3915(17) . ?
C4 H4 0.9500 . ?
C5 C6 1.4139(14) . ?
C5 C13 1.4851(15) . ?
C6 C7 1.4556(15) . ?
C7 C12 1.4067(14) . ?
C7 C8 1.4072(14) . ?
C8 C9 1.3861(15) . ?
C8 H8 0.9500 . ?
C9 C10 1.4160(14) . ?
C9 C14 1.5035(16) . ?
C10 C11 1.3858(16) . ?
C10 C15 1.5064(16) . ?
C11 C12 1.3921(15) . ?
C11 H11 0.9500 . ?
C13 H13 0.9500 . ?
C14 H14A 0.9800 . ?
C14 H14B 0.9800 . ?
C14 H14C 0.9800 . ?
C15 H15A 0.9800 . ?
C15 H15B 0.9800 . ?
C15 H15C 0.9800 . ?

loop_
_geom_torsion_atom_site_label_1
_geom_torsion_atom_site_label_2
_geom_torsion_atom_site_label_3
_geom_torsion_atom_site_label_4
_geom_torsion
_geom_torsion_site_symmetry_1
_geom_torsion_site_symmetry_2
_geom_torsion_site_symmetry_3
_geom_torsion_site_symmetry_4
_geom_torsion_publ_flag
C12 S1 C1 C2 179.92(11) . . . . ?
C12 S1 C1 C6 1.45(9) . . . . ?
C6 C1 C2 C3 0.08(18) . . . . ?
S1 C1 C2 C3 -178.24(10) . . . . ?
C1 C2 C3 C4 1.07(19) . . . . ?
C2 C3 C4 C5 -0.5(2) . . . . ?
C3 C4 C5 C6 -1.25(19) . . . . ?
C3 C4 C5 C13 173.59(12) . . . . ?
C4 C5 C6 C1 2.29(16) . . . . ?
C13 C5 C6 C1 -172.08(10) . . . . ?
C4 C5 C6 C7 -179.12(11) . . . . ?
C13 C5 C6 C7 6.52(19) . . . . ?
C2 C1 C6 C5 -1.77(16) . . . . ?
S1 C1 C6 C5 176.72(8) . . . . ?
C2 C1 C6 C7 179.35(11) . . . . ?
S1 C1 C6 C7 -2.16(12) . . . . ?
C5 C6 C7 C12 -176.78(11) . . . . ?
C1 C6 C7 C12 1.88(13) . . . . ?
C5 C6 C7 C8 3.7(2) . . . . ?
C1 C6 C7 C8 -177.68(11) . . . . ?
C12 C7 C8 C9 1.99(16) . . . . ?
C6 C7 C8 C9 -178.48(11) . . . . ?
C7 C8 C9 C10 -1.11(16) . . . . ?
C7 C8 C9 C14 179.78(10) . . . . ?
C8 C9 C10 C11 -0.65(16) . . . . ?
C14 C9 C10 C11 178.45(11) . . . . ?
C8 C9 C10 C15 -179.20(11) . . . . ?
C14 C9 C10 C15 -0.10(17) . . . . ?
C9 C10 C11 C12 1.44(17) . . . . ?
C15 C10 C11 C12 179.99(11) . . . . ?
C10 C11 C12 C7 -0.51(17) . . . . ?
C10 C11 C12 S1 179.50(9) . . . . ?
C8 C7 C12 C11 -1.18(16) . . . . ?
C6 C7 C12 C11 179.20(10) . . . . ?
C8 C7 C12 S1 178.81(8) . . . . ?
C6 C7 C12 S1 -0.82(12) . . . . ?
C1 S1 C12 C11 179.65(10) . . . . ?
C1 S1 C12 C7 -0.34(9) . . . . ?
C4 C5 C13 O1 12.95(18) . . . . ?
C6 C5 C13 O1 -172.51(12) . . . . ?
